data_2004146
loop_
_publ_author_name
'Sudha, L.'
'Senthil Selvan, J.'
'Subramanian, K.'
'Steiner, Th.'
'Koellner, G.'
'Srinivasan, N.'
'Ramdas, K.'

_publ_section_title
;
 1-(Morpholinothiocarbonyl)-3,3-(oxydiethyl)-1,2-diphenylguanidine
;
_journal_issue 11
_journal_name_full 'Acta Crystallographica Section C'
_journal_page_first 2323
_journal_page_last 2325
_journal_paper_doi 10.1107/S0108270195007165
_journal_volume 51
_journal_year 1995
_chemical_formula_moiety 'C22 H26 N4 O2 S'
_chemical_formula_sum 'C22 H26 N4 O2 S'
_chemical_formula_weight 410.5
_space_group_IT_number 61
_symmetry_cell_setting orthorhombic
_symmetry_space_group_name_Hall '-P 2ac 2ab'
_symmetry_space_group_name_H-M 'P b c a'
_atom_type_scat_source IntTabIV
_cell_angle_alpha 90
_cell_angle_beta 90
_cell_angle_gamma 90
_cell_formula_units_Z 8
_cell_length_a 14.928(3)
_cell_length_b 14.999(2)
_cell_length_c 18.952(2)
_cell_measurement_reflns_used 18
_cell_measurement_temperature 294
_cell_measurement_theta_max 33
_cell_measurement_theta_min 16
_cell_volume 4243.4(11)
_computing_data_collection 'SDP Frenz (1978)'
_computing_molecular_graphics 'ORTEPII (Johnson, 1976)'
_computing_publication_material 'PARST (Nardelli, 1983)'
_computing_structure_refinement 'SHELX76 (Sheldrick, 1976)'
_computing_structure_solution 'SHELXS86 (Sheldrick, 1986)'
_diffrn_measurement_device 'Enraf-Nonius CAD4'
_diffrn_measurement_method \w-\q
_diffrn_radiation_type CuK\a
_diffrn_radiation_wavelength 1.54184
_diffrn_reflns_av_R_equivalents 0.011
_diffrn_reflns_limit_h_max 16
_diffrn_reflns_limit_h_min 0
_diffrn_reflns_limit_k_max 16
_diffrn_reflns_limit_k_min 0
_diffrn_reflns_limit_l_max 21
_diffrn_reflns_limit_l_min 0
_diffrn_reflns_number 3134
_diffrn_reflns_theta_max 60
_diffrn_standards_decay_% 6.6
_diffrn_standards_interval_time 60
_diffrn_standards_number 3
_exptl_absorpt_coefficient_mu 1.52
_exptl_absorpt_correction_type none
_exptl_crystal_colour colourless
_exptl_crystal_density_diffrn 1.29
_exptl_crystal_density_meas 1.30
_exptl_crystal_density_method 'flotation in KI + water'
_exptl_crystal_description needle
_exptl_crystal_size_max 1.5
_exptl_crystal_size_mid 0.2
_exptl_crystal_size_min 0.1
_refine_diff_density_max 0.28
_refine_diff_density_min -0.23
_refine_ls_extinction_method none
_refine_ls_hydrogen_treatment refall
_refine_ls_number_parameters 366
_refine_ls_number_reflns 2041
_refine_ls_R_factor_obs 0.068
_refine_ls_shift/esd_max 0.008
_refine_ls_structure_factor_coef F
_refine_ls_weighting_details 'w = 1/[\s^2^(F)+0.075614F^2^]'
_refine_ls_weighting_scheme calc
_refine_ls_wR_factor_obs 0.073
_reflns_number_observed 2041
_reflns_number_total 2650
_reflns_observed_criterion F>3\s(F)
_cod_data_source_file ka1128.cif
_cod_data_source_block ka1128a
_cod_depositor_comments
;
The following automatic conversions were performed:

'_refine_ls_weighting_scheme' value ' 1/[\s^2^(F)+0.075614F^2^]' was
changed to 'calc'. New tag '_refine_ls_weighting_details' was
created. The value of the new tag was set to 'w =
1/[\s^2^(F)+0.075614F^2^]'.

Automatic conversion script
Id: cif_fix_values 3143 2015-03-26 13:38:13Z robertas 
;
_cod_original_cell_volume 4243.50(10)
_cod_database_code 2004146

loop_
_symmetry_equiv_pos_as_xyz
x,y,z
1/2+x,y,1/2-z
x,1/2-y,1/2+z
1/2-x,1/2+y,z
-x,-y,-z
1/2-x,-y,1/2+z
-x,1/2+y,1/2-z
1/2+x,1/2-y,-z

loop_
_atom_site_label
_atom_site_fract_x
_atom_site_fract_y
_atom_site_fract_z
_atom_site_B_iso_or_equiv
C(1) -0.0343(3) 0.2485(4) 0.4483(3) 3.3(2)
C(2) -0.0215(4) 0.2612(4) 0.3766(3) 4.0(2)
C(3) -0.0411(5) 0.1935(5) 0.3290(3) 4.7(2)
C(4) -0.0746(5) 0.1146(5) 0.3520(4) 0.4(2)
C(5) -0.0889(5) 0.1014(5) 0.4226(4) 5.3(2)
C(6) -0.0694(5) 0.1698(4) 0.4715(3) 4.5(2)
C(1') 0.1442(4) 0.2205(3) 0.5874(3) 3.1(1)
C(2') 0.0761(4) 0.1907(4) 0.6306(3) 4.0(2)
C(3') 0.0955(5) 0.1442(5) 0.6916(3) 4.7(2)
C(4') 0.1812(5) 0.1260(5) 0.7091(3) 4.8(2)
C(5') 0.2509(4) 0.1554(5) 0.6679(3) 4.6(2)
C(6') 0.2327(4) 0.2021(4) 0.6065(3) 4.1(2)
N(7) -0.0230(3) 0.3225(3) 0.4947(2) 3.4(1)
C(8) 0.0489(4) 0.3325(3) 0.5306(3) 2.9(1)
N(9) 0.1227(3) 0.2708(3) 0.5254(2) 3.0(1)
N(10) 0.0574(3) 0.3977(3) 0.5785(2) 3.4(1)
C(11) 0.1420(4) 0.4273(4) 0.6101(3) 4.0(2)
C(12) 0.1266(4) 0.4443(5) 0.6873(3) 4.8(2)
O(13) 0.0566(3) 0.5076(3) 0.6990(2) 4.9(1)
C(14) -0.0241(4) 0.4784(4) 0.6678(3) 4.5(2)
C(15) -0.0147(4) 0.4619(4) 0.5900(3) 3.6(1)
C(16) 0.1796(3) 0.2830(4) 0.4667(3) 3.2(2)
S(17) 0.1920(1) 0.3831(1) 0.4316(1) 4.0(1)
N(18) 0.2201(3) 0.2086(3) 0.4423(2) 3.7(1)
C(19) 0.1929(4) 0.1158(4) 0.4558(4) 4.3(2)
C(20) 0.1728(5) 0.0704(4) 0.3878(4) 5.0(2)
O(21) 0.2443(3) 0.0734(3) 0.3393(3) 5.4(2)
C(22) 0.2611(5) 0.1629(5) 0.3235(4) 5.2(2)
C(23) 0.2902(4) 0.2147(5) 0.3886(3) 4.3(2)
H(2) 0.017(5) 0.314(5) 0.356(4) 60(20)
H(3) -0.033(5) 0.209(4) 0.277(4) 86(20)
H(4) -0.089(4) 0.072(5) 0.316(4) 33(20)
H(5) -0.113(4) 0.049(5) 0.440(4) 59(19)
H(6) -0.089(4) 0.156(4) 0.517(3) 65(17)
H(2') 0.004(5) 0.200(4) 0.619(3) 76(19)
H(3') 0.047(5) 0.119(4) 0.719(3) 74(19)
H(4') 0.195(5) 0.092(5) 0.752(4) 61(20)
H(5') 0.313(5) 0.140(5) 0.684(4) 79(20)
H(6') 0.282(3) 0.221(3) 0.584(3) 53(15)
H(11)a 0.156(4) 0.483(5) 0.582(4) 81(19)
H(11)b 0.197(5) 0.386(5) 0.605(4) 33(20)
H(12)a 0.180(5) 0.445(5) 0.713(4) 89(20)
H(12)b 0.110(4) 0.382(4) 0.712(3) 79(17)
H(14)a -0.071(5) 0.516(5) 0.677(4) 61(20)
H(14)b -0.044(4) 0.423(4) 0.689(3) 93(17)
H(15)a -0.075(5) 0.436(4) 0.580(4) 64(20)
H(15)b 0.011(4) 0.516(5) 0.561(4) 48(20)
H(19)a 0.237(5) 0.092(5) 0.477(4) 36(20)
H(19)b 0.149(3) 0.117(3) 0.491(3) 63(15)
H(20)a 0.114(5) 0.095(5) 0.364(4) 63(20)
H(20)b 0.154(4) 0.024(4) 0.396(3) 87(16)
H(22)a 0.294(3) 0.188(3) 0.281(2) 119(13)
H(22)b 0.333(5) 0.163(5) 0.293(3) 82(19)
H(23)a 0.314(5) 0.281(5) 0.382(4) 76(20)
H(23)b 0.356(5) 0.187(4) 0.407(3) 75(19)

loop_
_geom_angle_atom_site_label_1
_geom_angle_atom_site_label_2
_geom_angle_atom_site_label_3
_geom_angle
_geom_angle_publ_flag
C(6) C(1) N(7) 121.3(5) yes
C(2) C(1) N(7) 118.8(5) yes
C(2) C(1) C(6) 119.2(5) yes
C(1) C(2) C(3) 120.5(6) yes
C(2) C(3) C(4) 120.4(6) yes
C(3) C(4) C(5) 119.8(7) yes
C(4) C(5) C(6) 120.3(7) yes
C(1) C(6) C(5) 119.7(6) yes
C(6') C(1') N(9) 121.9(5) yes
C(2') C(1') N(9) 119.5(5) yes
C(2') C(1') C(6') 118.6(5) yes
C(1') C(2') C(3') 120.4(6) yes
C(2') C(3') C(4') 120.5(6) yes
C(3') C(4') C(5') 120.9(6) yes
C(4') C(5') C(6') 119.4(6) yes
C(1') C(6') C(5') 120.2(5) yes
C(1) N(7) C(8) 121.2(4) yes
N(7) C(8) N(10) 121.7(5) yes
N(7) C(8) N(9) 122.0(5) yes
N(9) C(8) N(10) 116.2(5) yes
C(1') N(9) C(8) 116.9(4) yes
C(8) N(9) C(16) 115.5(4) yes
C(1') N(9) C(16) 125.4(4) yes
C(8) N(10) C(15) 120.8(5) yes
C(8) N(10) C(11) 125.4(5) yes
C(11) N(10) C(15) 112.0(4) yes
N(10) C(11) C(12) 108.5(5) yes
C(11) C(12) O(13) 112.1(5) yes
C(12) O(13) C(14) 110.7(5) yes
O(13) C(14) C(15) 112.5(5) yes
N(10) C(15) C(14) 108.9(5) yes
N(9) C(16) N(18) 115.6(5) yes
N(9) C(16) S(17) 120.2(4) yes
S(17) C(16) N(18) 124.2(4) yes
C(16) N(18) C(23) 120.5(5) yes
C(16) N(18) C(19) 126.7(5) yes
C(19) N(18) C(23) 112.2(5) yes
N(18) C(19) C(20) 109.7(5) yes
C(19) C(20) O(21) 113.4(6) yes
C(20) O(21) C(22) 107.8(5) yes
O(21) C(22) C(23) 111.6(6) yes
N(18) C(23) C(22) 109.2(5) yes

loop_
_geom_bond_atom_site_label_1
_geom_bond_atom_site_label_2
_geom_bond_distance
_geom_bond_publ_flag
C(1) C(2) 1.385(8) yes
C(1) C(6) 1.364(9) yes
C(1) N(7) 1.426(7) yes
C(2) C(3) 1.389(9) yes
C(3) C(4) 1.357(11) yes
C(4) C(5) 1.369(11) yes
C(5) C(6) 1.413(10) yes
C(1') C(2') 1.380(8) yes
C(1') C(6') 1.397(8) yes
C(1') N(9) 1.433(7) yes
C(2') C(3') 1.381(9) yes
C(3') C(4') 1.350(10) yes
C(4') C(5') 1.374(9) yes
C(5') C(6') 1.385(9) yes
N(7) C(8) 1.280(7) yes
C(8) N(9) 1.442(7) yes
C(8) N(10) 1.340(7) yes
N(9) C(16) 1.412(7) yes
N(10) C(11) 1.467(7) yes
N(10) C(15) 1.461(8) yes
C(11) C(12) 1.503(8) yes
C(12) O(13) 1.429(8) yes
O(13) C(14) 1.412(7) yes
C(14) C(15) 1.502(8) yes
C(16) S(17) 1.653(6) yes
C(16) N(18) 1.351(7) yes
N(18) C(19) 1.472(8) yes
N(18) C(23) 1.463(7) yes
C(19) C(20) 1.488(10) yes
C(20) O(21) 1.409(9) yes
O(21) C(22) 1.398(9) yes
C(22) C(23) 1.521(10) yes
C(2) H(2) 1.06(7) no
C(3) H(3) 1.02(7) no
C(4) H(4) 0.96(7) no
C(5) H(5) 0.93(7) no
C(6) H(6) 0.94(6) no
C(2') H(2') 1.11(7) no
C(3') H(3') 0.97(7) no
C(3') H(3') 0.97(7) no
C(4') H(4') 0.98(7) no
C(5') H(5') 1.00(7) no
C(6') H(6') 0.90(5) no
C(11) H(11)a 1.00(7) no
C(11) H(11)b 1.03(7) no
C(12) H(12)a 0.93(7) no
C(12) H(12)b 1.08(6) no
C(14) H(14)a 0.92(7) no
C(14) H(14)b 0.97(6) no
C(15) H(15)a 1.00(7) no
C(15) H(15)b 1.04(7) no
C(19) H(19)a 0.85(7) no
C(19) H(19)b 0.94(5) no
C(19) H(19)b 0.94(5) no
C(20) H(20)a 1.05(7) no
C(20) H(20)b 0.77(6) no
C(22) H(22)a 1.02(5) no
C(22) H(22)b 1.21(7) no
C(23) H(23)a 1.12(5) no
C(23) H(23)b 1.06(5) no

loop_
_geom_torsion_atom_site_label_1
_geom_torsion_atom_site_label_2
_geom_torsion_atom_site_label_3
_geom_torsion_atom_site_label_4
_geom_torsion
_geom_torsion_publ_flag
C(2) C(1) N(7) C(8) -100.8(6) yes
C(6) C(1) N(7) C(8) 88.6(7) yes
C(1) N(7) C(8) N(9) 1.0(8) yes
C(1) N(7) C(8) N(10) -174.6(5) yes
N(7) C(8) N(9) C(1') -115.2(6) yes
N(10) C(8) N(9) C(1') 60.6(6) yes
C(8) N(9) C(1') C(2') 37.2(7) yes
C(8) N(9) C(1') C(6') -141.5(5) yes
N(7) C(8) N(10) C(11) -165.2(5) yes
N(7) C(8) N(10) C(15) -1.9(8) yes
N(9) C(8) N(10) C(11) 19.0(8) yes
N(9) C(8) N(10) C(15) -177.7(5) yes
C(8) N(9) C(16) S(17) 28.5(6) yes
C(1') N(9) C(16) S(17) -134.3(5) yes
C(8) N(9) C(16) N(18) -150.6(5) yes
C(1') N(9) C(16) N(18) 46.6(7) yes
N(9) C(16) N(18) C(19) 18.9(8) yes
N(9) C(16) N(18) C(23) -171.1(5) yes
S(17) C(16) N(18) C(19) -160.2(5) yes
S(17) C(16) N(18) C(23) 9.9(7) yes
